data_7112408
loop_
_publ_author_name
'Hsieh, Chung-Hung'
'Pulukkody, Randara'
'Darensbourg, Marcetta Y.'

_publ_section_title
;
 A dinitrosyl iron complex as a platform for metal-bound imidazole to
 N-heterocyclic carbene conversion.
;
_journal_issue 81
_journal_name_full 'Chemical communications (Cambridge, England)'
_journal_page_first 9326
_journal_page_last 9328
_journal_paper_doi 10.1039/c3cc45091k
_journal_volume 49
_journal_year 2013
_chemical_formula_sum 'C29 H38 Fe N6 O2'
_chemical_formula_weight 558.50
_chemical_name_systematic
; 
 ? 
;
_space_group_IT_number 34
_symmetry_cell_setting orthorhombic
_symmetry_space_group_name_Hall 'P 2 -2n'
_symmetry_space_group_name_H-M 'P n n 2'
_atom_sites_solution_hydrogens geom
_atom_sites_solution_primary direct
_atom_sites_solution_secondary difmap
_audit_creation_method SHELXL-97
_cell_angle_alpha 90.00
_cell_angle_beta 90.00
_cell_angle_gamma 90.00
_cell_formula_units_Z 4
_cell_length_a 12.373(2)
_cell_length_b 23.135(4)
_cell_length_c 9.6348(18)
_cell_measurement_temperature 110(2)
_cell_volume 2758.0(8)
_computing_cell_refinement 'Bruker APEXII'
_computing_data_collection 'Bruker APEXII'
_computing_data_reduction 'Bruker SAINT'
_computing_molecular_graphics 'Bruker SHELXTL'
_computing_publication_material 'Bruker SHELXTL'
_computing_structure_refinement 'SHELXL-97 (Sheldrick, 1997)'
_computing_structure_solution 'SHELXS-97 (Sheldrick, 1990)'
_diffrn_ambient_temperature 110(2)
_diffrn_measured_fraction_theta_full 1.000
_diffrn_measured_fraction_theta_max 1.000
_diffrn_radiation_monochromator graphite
_diffrn_radiation_source 'fine-focus sealed tube'
_diffrn_radiation_type MoK\a
_diffrn_radiation_wavelength 0.71073
_diffrn_reflns_av_R_equivalents 0.0223
_diffrn_reflns_av_sigmaI/netI 0.0220
_diffrn_reflns_limit_h_max 14
_diffrn_reflns_limit_h_min -14
_diffrn_reflns_limit_k_max 27
_diffrn_reflns_limit_k_min -27
_diffrn_reflns_limit_l_max 11
_diffrn_reflns_limit_l_min -11
_diffrn_reflns_number 25394
_diffrn_reflns_theta_full 25.00
_diffrn_reflns_theta_max 25.00
_diffrn_reflns_theta_min 1.87
_exptl_absorpt_coefficient_mu 0.584
_exptl_absorpt_correction_T_max 0.9714
_exptl_absorpt_correction_T_min 0.9547
_exptl_absorpt_correction_type multi-scan
_exptl_absorpt_process_details sadabs
_exptl_crystal_colour 'dark orange'
_exptl_crystal_density_diffrn 1.345
_exptl_crystal_density_method 'not measured'
_exptl_crystal_description block
_exptl_crystal_F_000 1184
_exptl_crystal_size_max 0.08
_exptl_crystal_size_mid 0.05
_exptl_crystal_size_min 0.05
_refine_diff_density_max 0.458
_refine_diff_density_min -0.360
_refine_diff_density_rms 0.046
_refine_ls_abs_structure_details 'Flack H D (1983), Acta Cryst. A39, 876-881'
_refine_ls_abs_structure_Flack 0.009(13)
_refine_ls_extinction_method none
_refine_ls_goodness_of_fit_ref 1.100
_refine_ls_hydrogen_treatment constr
_refine_ls_matrix_type full
_refine_ls_number_parameters 351
_refine_ls_number_reflns 4874
_refine_ls_number_restraints 1
_refine_ls_restrained_S_all 1.100
_refine_ls_R_factor_all 0.0285
_refine_ls_R_factor_gt 0.0275
_refine_ls_shift/su_max 0.004
_refine_ls_shift/su_mean 0.000
_refine_ls_structure_factor_coef Fsqd
_refine_ls_weighting_details 'calc w=1/[\s^2^(Fo^2^)+(0.0477P)^2^+0.7854P] where P=(Fo^2^+2Fc^2^)/3'
_refine_ls_weighting_scheme calc
_refine_ls_wR_factor_gt 0.0775
_refine_ls_wR_factor_ref 0.0783
_reflns_number_gt 4731
_reflns_number_total 4874
_reflns_threshold_expression >2sigma(I)
_cod_data_source_file c3cc45091k.txt
_cod_data_source_block datax
_cod_depositor_comments
;
The following automatic conversions were performed:

'_symmetry_cell_setting' value 'Orthorhombic' changed to
'orthorhombic' according to
/usr/data/users/saulius/automatic-downloads/retrospective/RSC/lib/dictionaries/cif_core.dic
dictionary named 'cif_core.dic' version 2.4.2 from 2011-04-26.

Automatic conversion script
Id: cif_fix_values 2281 2013-09-26 08:29:07Z andrius 
;
_cod_original_cell_volume 2757.8(9)
_cod_original_sg_symbol_H-M Pnn2
_cod_database_code 7112408

loop_
_symmetry_equiv_pos_as_xyz
'x, y, z'
'-x, -y, z'
'x+1/2, -y+1/2, z+1/2'
'-x+1/2, y+1/2, z+1/2'

loop_
_atom_site_label
_atom_site_type_symbol
_atom_site_fract_x
_atom_site_fract_y
_atom_site_fract_z
_atom_site_U_iso_or_equiv
_atom_site_adp_type
_atom_site_occupancy
_atom_site_symmetry_multiplicity
_atom_site_calc_flag
_atom_site_refinement_flags
Fe1 Fe 0.63771(2) 0.270228(11) 0.30157(4) 0.01663(9) Uani 1 1 d .
N1 N 0.59737(13) 0.20225(7) 0.3090(2) 0.0244(4) Uani 1 1 d .
N2 N 0.54875(14) 0.32162(8) 0.33375(18) 0.0231(4) Uani 1 1 d .
O1 O 0.55862(13) 0.15486(7) 0.3210(2) 0.0361(4) Uani 1 1 d .
O2 O 0.47396(14) 0.35320(8) 0.35936(19) 0.0400(4) Uani 1 1 d .
C1 C 0.71664(16) 0.28618(9) 0.1251(2) 0.0190(4) Uani 1 1 d .
C2 C 0.76752(17) 0.27777(9) 0.4210(2) 0.0184(4) Uani 1 1 d .
C3 C 0.8060(2) 0.33159(11) -0.0522(3) 0.0313(5) Uani 1 1 d .
H3 H 0.8393 0.3604 -0.1043 0.038 Uiso 1 1 calc R
C4 C 0.7934(2) 0.27637(11) -0.0879(3) 0.0321(6) Uani 1 1 d .
H4 H 0.8169 0.2592 -0.1698 0.039 Uiso 1 1 calc R
C5 C 0.92453(18) 0.25822(10) 0.5348(2) 0.0249(5) Uani 1 1 d .
H5 H 0.9864 0.2389 0.5638 0.030 Uiso 1 1 calc R
C6 C 0.89068(19) 0.31022(10) 0.5778(2) 0.0247(5) Uani 1 1 d .
H6 H 0.9248 0.3340 0.6421 0.030 Uiso 1 1 calc R
C7 C 0.75727(18) 0.39157(9) 0.1518(2) 0.0193(4) Uani 1 1 d .
C8 C 0.66479(18) 0.42592(9) 0.1445(2) 0.0217(4) Uani 1 1 d .
C9 C 0.66529(19) 0.47809(9) 0.2184(3) 0.0244(5) Uani 1 1 d .
H9 H 0.6040 0.5013 0.2159 0.029 Uiso 1 1 calc R
C10 C 0.75265(17) 0.49615(8) 0.2941(3) 0.0237(4) Uani 1 1 d .
C11 C 0.84485(16) 0.46188(9) 0.2942(3) 0.0259(5) Uani 1 1 d .
H11 H 0.9056 0.4744 0.3425 0.031 Uiso 1 1 calc R
C12 C 0.84884(17) 0.40934(10) 0.2240(2) 0.0226(5) Uani 1 1 d .
C13 C 0.95080(18) 0.37327(11) 0.2275(3) 0.0326(5) Uani 1 1 d .
H13A H 0.9401 0.3406 0.2873 0.049 Uiso 1 1 calc R
H13B H 1.0096 0.3963 0.2619 0.049 Uiso 1 1 calc R
H13C H 0.9674 0.3601 0.1355 0.049 Uiso 1 1 calc R
C14 C 0.5687(2) 0.40825(11) 0.0585(3) 0.0310(5) Uani 1 1 d .
H14A H 0.5932 0.3910 -0.0265 0.046 Uiso 1 1 calc R
H14B H 0.5256 0.4417 0.0380 0.046 Uiso 1 1 calc R
H14C H 0.5261 0.3808 0.1093 0.046 Uiso 1 1 calc R
C15 C 0.7504(2) 0.55127(10) 0.3772(3) 0.0319(5) Uani 1 1 d .
H15A H 0.6871 0.5731 0.3532 0.048 Uiso 1 1 calc R
H15B H 0.8138 0.5736 0.3570 0.048 Uiso 1 1 calc R
H15C H 0.7487 0.5422 0.4744 0.048 Uiso 1 1 calc R
C16 C 0.7109(2) 0.18816(10) 0.0140(3) 0.0276(5) Uani 1 1 d .
H16A H 0.7080 0.1732 0.1068 0.041 Uiso 1 1 calc R
H16B H 0.7644 0.1674 -0.0383 0.041 Uiso 1 1 calc R
H16C H 0.6416 0.1837 -0.0294 0.041 Uiso 1 1 calc R
C17 C 0.85191(16) 0.18075(9) 0.3832(2) 0.0215(5) Uani 1 1 d .
C18 C 0.91317(17) 0.16862(9) 0.2666(2) 0.0223(5) Uani 1 1 d .
C19 C 0.91463(19) 0.11184(10) 0.2173(3) 0.0280(5) Uani 1 1 d .
H19 H 0.9552 0.1029 0.1389 0.034 Uiso 1 1 calc R
C20 C 0.85641(18) 0.06839(10) 0.2835(3) 0.0309(6) Uani 1 1 d .
C21 C 0.79796(19) 0.08234(10) 0.4031(3) 0.0303(5) Uani 1 1 d .
H21 H 0.7601 0.0534 0.4491 0.036 Uiso 1 1 calc R
C22 C 0.79482(18) 0.13815(10) 0.4551(2) 0.0263(5) Uani 1 1 d .
C23 C 0.7334(2) 0.15215(12) 0.5841(3) 0.0358(6) Uani 1 1 d .
H23A H 0.6908 0.1193 0.6111 0.054 Uiso 1 1 calc R
H23B H 0.6867 0.1845 0.5671 0.054 Uiso 1 1 calc R
H23C H 0.7831 0.1616 0.6571 0.054 Uiso 1 1 calc R
C24 C 0.9787(2) 0.21461(10) 0.1946(3) 0.0283(5) Uani 1 1 d .
H24A H 0.9335 0.2474 0.1754 0.043 Uiso 1 1 calc R
H24B H 1.0069 0.1995 0.1092 0.043 Uiso 1 1 calc R
H24C H 1.0375 0.2262 0.2534 0.043 Uiso 1 1 calc R
C25 C 0.8572(2) 0.00679(12) 0.2297(4) 0.0448(7) Uani 1 1 d .
H25A H 0.8937 0.0055 0.1418 0.067 Uiso 1 1 calc R
H25B H 0.7843 -0.0065 0.2184 0.067 Uiso 1 1 calc R
H25C H 0.8942 -0.0177 0.2947 0.067 Uiso 1 1 calc R
C26 C 0.72911(18) 0.37239(9) 0.5364(3) 0.0253(5) Uani 1 1 d .
H26A H 0.6946 0.3848 0.4524 0.038 Uiso 1 1 calc R
H26B H 0.7740 0.4029 0.5714 0.038 Uiso 1 1 calc R
H26C H 0.6751 0.3628 0.6042 0.038 Uiso 1 1 calc R
C27 C 0.4105(3) 0.04400(19) 0.2798(5) 0.0828(13) Uani 1 1 d .
H27A H 0.3409 0.0257 0.2647 0.099 Uiso 1 1 calc R
H27B H 0.4008 0.0856 0.2813 0.099 Uiso 1 1 calc R
C28 C 0.4855(6) 0.0275(2) 0.1771(8) 0.133(3) Uani 1 1 d .
H28A H 0.4551 0.0365 0.0869 0.160 Uiso 1 1 calc R
H28B H 0.5501 0.0508 0.1883 0.160 Uiso 1 1 calc R
C29 C 0.4621(7) 0.0229(2) 0.4125(7) 0.144(3) Uani 1 1 d .
H29A H 0.4973 0.0559 0.4550 0.173 Uiso 1 1 calc R
H29B H 0.4038 0.0116 0.4742 0.173 Uiso 1 1 calc R
N3 N 0.73964(15) 0.24951(8) 0.0183(2) 0.0228(4) Uani 1 1 d .
N4 N 0.75926(15) 0.33770(8) 0.0787(2) 0.0216(4) Uani 1 1 d .
N5 N 0.84951(15) 0.23887(8) 0.4390(2) 0.0200(4) Uani 1 1 d .
N6 N 0.79514(14) 0.32177(8) 0.50810(19) 0.0208(4) Uani 1 1 d .

loop_
_atom_site_aniso_label
_atom_site_aniso_U_11
_atom_site_aniso_U_22
_atom_site_aniso_U_33
_atom_site_aniso_U_23
_atom_site_aniso_U_13
_atom_site_aniso_U_12
Fe1 0.01323(14) 0.01921(14) 0.01744(14) 0.00189(14) -0.00144(13) 0.00001(10)
N1 0.0177(8) 0.0270(9) 0.0283(9) 0.0065(10) -0.0062(9) -0.0029(7)
N2 0.0199(9) 0.0293(9) 0.0199(10) 0.0026(7) 0.0018(7) 0.0040(7)
O1 0.0308(8) 0.0265(8) 0.0509(12) 0.0137(8) -0.0148(9) -0.0109(7)
O2 0.0318(9) 0.0508(11) 0.0374(10) 0.0058(8) 0.0081(8) 0.0229(8)
C1 0.0148(10) 0.0199(10) 0.0222(11) -0.0018(9) -0.0023(8) -0.0011(8)
C2 0.0155(10) 0.0235(11) 0.0162(10) 0.0025(8) 0.0005(8) -0.0011(8)
C3 0.0422(15) 0.0290(12) 0.0227(12) -0.0029(10) 0.0131(11) -0.0049(11)
C4 0.0401(15) 0.0344(13) 0.0218(12) -0.0070(10) 0.0107(11) 0.0003(11)
C5 0.0191(10) 0.0335(12) 0.0220(11) 0.0001(10) -0.0043(9) 0.0003(9)
C6 0.0212(11) 0.0311(12) 0.0217(11) -0.0014(9) -0.0059(9) -0.0045(9)
C7 0.0231(11) 0.0155(10) 0.0194(10) -0.0004(8) 0.0054(9) -0.0030(8)
C8 0.0230(10) 0.0216(11) 0.0203(10) 0.0048(8) 0.0007(9) -0.0017(9)
C9 0.0252(11) 0.0186(10) 0.0294(12) 0.0045(9) 0.0042(10) 0.0046(9)
C10 0.0280(10) 0.0162(9) 0.0269(11) -0.0007(10) 0.0062(11) -0.0022(7)
C11 0.0215(10) 0.0238(10) 0.0324(12) -0.0060(12) 0.0053(12) -0.0062(8)
C12 0.0187(10) 0.0212(11) 0.0280(12) 0.0010(10) 0.0043(9) -0.0011(8)
C13 0.0208(11) 0.0307(12) 0.0464(14) -0.0064(11) 0.0016(11) 0.0011(10)
C14 0.0296(12) 0.0325(13) 0.0308(13) 0.0035(10) -0.0088(10) -0.0007(10)
C15 0.0400(14) 0.0200(12) 0.0355(14) -0.0051(10) 0.0082(11) -0.0023(10)
C16 0.0314(13) 0.0205(11) 0.0308(12) -0.0062(10) 0.0000(11) 0.0004(10)
C17 0.0162(10) 0.0228(11) 0.0256(12) 0.0016(9) -0.0089(9) 0.0035(8)
C18 0.0207(11) 0.0251(11) 0.0212(12) 0.0005(8) -0.0052(8) 0.0047(9)
C19 0.0276(12) 0.0260(12) 0.0304(12) -0.0048(10) -0.0044(10) 0.0095(9)
C20 0.0293(11) 0.0242(11) 0.0392(16) -0.0019(12) -0.0128(11) 0.0039(9)
C21 0.0272(12) 0.0247(12) 0.0390(14) 0.0108(10) -0.0093(11) -0.0027(10)
C22 0.0224(11) 0.0300(12) 0.0264(12) 0.0064(10) -0.0096(10) 0.0033(9)
C23 0.0354(14) 0.0416(15) 0.0303(13) 0.0125(12) 0.0004(11) -0.0012(11)
C24 0.0301(13) 0.0277(11) 0.0272(12) -0.0017(10) 0.0057(10) 0.0023(10)
C25 0.0503(17) 0.0270(14) 0.0573(18) -0.0029(13) -0.0159(15) 0.0010(11)
C26 0.0249(11) 0.0234(11) 0.0275(12) -0.0055(10) 0.0003(10) 0.0003(9)
C27 0.063(2) 0.069(2) 0.116(4) -0.007(3) -0.025(3) 0.0099(19)
C28 0.142(5) 0.100(4) 0.158(6) -0.049(4) -0.072(5) 0.067(4)
C29 0.229(9) 0.069(3) 0.134(6) 0.002(3) 0.061(6) 0.027(4)
N3 0.0261(10) 0.0198(9) 0.0226(9) -0.0054(8) 0.0023(8) -0.0013(8)
N4 0.0242(10) 0.0204(9) 0.0202(9) -0.0017(8) 0.0040(8) -0.0024(8)
N5 0.0175(9) 0.0236(9) 0.0190(9) 0.0011(7) -0.0024(7) 0.0013(7)
N6 0.0180(9) 0.0238(9) 0.0205(9) -0.0015(8) -0.0008(8) 0.0005(7)

loop_
_atom_type_symbol
_atom_type_description
_atom_type_scat_dispersion_real
_atom_type_scat_dispersion_imag
_atom_type_scat_source
C C 0.0033 0.0016 'International Tables Vol C Tables 4.2.6.8 and 6.1.1.4'
H H 0.0000 0.0000 'International Tables Vol C Tables 4.2.6.8 and 6.1.1.4'
N N 0.0061 0.0033 'International Tables Vol C Tables 4.2.6.8 and 6.1.1.4'
O O 0.0106 0.0060 'International Tables Vol C Tables 4.2.6.8 and 6.1.1.4'
Fe Fe 0.3463 0.8444 'International Tables Vol C Tables 4.2.6.8 and 6.1.1.4'

loop_
_geom_angle_atom_site_label_1
_geom_angle_atom_site_label_2
_geom_angle_atom_site_label_3
_geom_angle
_geom_angle_site_symmetry_1
N2 Fe1 N1 118.46(9) .
N2 Fe1 C2 111.57(9) .
N1 Fe1 C2 107.66(9) .
N2 Fe1 C1 110.70(9) .
N1 Fe1 C1 111.16(10) .
C2 Fe1 C1 94.70(9) .
O1 N1 Fe1 173.29(18) .
O2 N2 Fe1 171.19(18) .
N3 C1 N4 102.31(18) .
N3 C1 Fe1 129.06(16) .
N4 C1 Fe1 128.60(15) .
N6 C2 N5 103.18(18) .
N6 C2 Fe1 128.75(16) .
N5 C2 Fe1 128.04(16) .
C4 C3 N4 106.4(2) .
C4 C3 H3 126.8 .
N4 C3 H3 126.8 .
C3 C4 N3 107.4(2) .
C3 C4 H4 126.3 .
N3 C4 H4 126.3 .
C6 C5 N5 106.7(2) .
C6 C5 H5 126.7 .
N5 C5 H5 126.7 .
C5 C6 N6 106.9(2) .
C5 C6 H6 126.6 .
N6 C6 H6 126.6 .
C12 C7 C8 121.7(2) .
C12 C7 N4 119.3(2) .
C8 C7 N4 119.0(2) .
C7 C8 C9 117.5(2) .
C7 C8 C14 121.4(2) .
C9 C8 C14 121.1(2) .
C10 C9 C8 122.5(2) .
C10 C9 H9 118.8 .
C8 C9 H9 118.8 .
C9 C10 C11 118.3(2) .
C9 C10 C15 121.8(2) .
C11 C10 C15 119.9(2) .
C10 C11 C12 121.8(2) .
C10 C11 H11 119.1 .
C12 C11 H11 119.1 .
C7 C12 C11 118.2(2) .
C7 C12 C13 121.8(2) .
C11 C12 C13 120.0(2) .
C12 C13 H13A 109.5 .
C12 C13 H13B 109.5 .
H13A C13 H13B 109.5 .
C12 C13 H13C 109.5 .
H13A C13 H13C 109.5 .
H13B C13 H13C 109.5 .
C8 C14 H14A 109.5 .
C8 C14 H14B 109.5 .
H14A C14 H14B 109.5 .
C8 C14 H14C 109.5 .
H14A C14 H14C 109.5 .
H14B C14 H14C 109.5 .
C10 C15 H15A 109.5 .
C10 C15 H15B 109.5 .
H15A C15 H15B 109.5 .
C10 C15 H15C 109.5 .
H15A C15 H15C 109.5 .
H15B C15 H15C 109.5 .
N3 C16 H16A 109.5 .
N3 C16 H16B 109.5 .
H16A C16 H16B 109.5 .
N3 C16 H16C 109.5 .
H16A C16 H16C 109.5 .
H16B C16 H16C 109.5 .
C18 C17 C22 122.4(2) .
C18 C17 N5 120.1(2) .
C22 C17 N5 117.4(2) .
C17 C18 C19 118.3(2) .
C17 C18 C24 121.7(2) .
C19 C18 C24 120.0(2) .
C20 C19 C18 121.1(2) .
C20 C19 H19 119.5 .
C18 C19 H19 119.5 .
C19 C20 C21 118.6(2) .
C19 C20 C25 121.2(3) .
C21 C20 C25 120.2(3) .
C22 C21 C20 121.8(2) .
C22 C21 H21 119.1 .
C20 C21 H21 119.1 .
C21 C22 C17 117.7(2) .
C21 C22 C23 121.1(2) .
C17 C22 C23 121.2(2) .
C22 C23 H23A 109.5 .
C22 C23 H23B 109.5 .
H23A C23 H23B 109.5 .
C22 C23 H23C 109.5 .
H23A C23 H23C 109.5 .
H23B C23 H23C 109.5 .
C18 C24 H24A 109.5 .
C18 C24 H24B 109.5 .
H24A C24 H24B 109.5 .
C18 C24 H24C 109.5 .
H24A C24 H24C 109.5 .
H24B C24 H24C 109.5 .
C20 C25 H25A 109.5 .
C20 C25 H25B 109.5 .
H25A C25 H25B 109.5 .
C20 C25 H25C 109.5 .
H25A C25 H25C 109.5 .
H25B C25 H25C 109.5 .
N6 C26 H26A 109.5 .
N6 C26 H26B 109.5 .
H26A C26 H26B 109.5 .
N6 C26 H26C 109.5 .
H26A C26 H26C 109.5 .
H26B C26 H26C 109.5 .
C28 C27 C29 103.2(4) .
C28 C27 H27A 111.1 .
C29 C27 H27A 111.1 .
C28 C27 H27B 111.1 .
C29 C27 H27B 111.1 .
H27A C27 H27B 109.1 .
C28 C28 C27 116.1(6) 2_655
C28 C28 H28A 108.3 2_655
C27 C28 H28A 108.3 .
C28 C28 H28B 108.3 2_655
C27 C28 H28B 108.3 .
H28A C28 H28B 107.4 .
C29 C29 C27 121.5(3) 2_655
C29 C29 H29A 107.0 2_655
C27 C29 H29A 107.0 .
C29 C29 H29B 107.0 2_655
C27 C29 H29B 107.0 .
H29A C29 H29B 106.7 .
C1 N3 C4 112.52(18) .
C1 N3 C16 125.02(19) .
C4 N3 C16 122.47(19) .
C1 N4 C3 111.38(19) .
C1 N4 C7 125.90(18) .
C3 N4 C7 122.71(19) .
C2 N5 C5 111.66(19) .
C2 N5 C17 125.41(18) .
C5 N5 C17 122.31(18) .
C2 N6 C6 111.61(18) .
C2 N6 C26 125.21(18) .
C6 N6 C26 122.94(18) .

loop_
_geom_bond_atom_site_label_1
_geom_bond_atom_site_label_2
_geom_bond_distance
_geom_bond_site_symmetry_2
Fe1 N2 1.6496(18) .
Fe1 N1 1.6514(17) .
Fe1 C2 1.984(2) .
Fe1 C1 1.995(2) .
N1 O1 1.202(2) .
N2 O2 1.204(2) .
C1 N3 1.364(3) .
C1 N4 1.378(3) .
C2 N6 1.363(3) .
C2 N5 1.367(3) .
C3 C4 1.332(3) .
C3 N4 1.395(3) .
C3 H3 0.9300 .
C4 N3 1.369(3) .
C4 H4 0.9300 .
C5 C6 1.339(3) .
C5 N5 1.384(3) .
C5 H5 0.9300 .
C6 N6 1.386(3) .
C6 H6 0.9300 .
C7 C12 1.391(3) .
C7 C8 1.395(3) .
C7 N4 1.432(3) .
C8 C9 1.401(3) .
C8 C14 1.506(3) .
C9 C10 1.369(3) .
C9 H9 0.9300 .
C10 C11 1.389(3) .
C10 C15 1.506(3) .
C11 C12 1.392(3) .
C11 H11 0.9300 .
C12 C13 1.513(3) .
C13 H13A 0.9600 .
C13 H13B 0.9600 .
C13 H13C 0.9600 .
C14 H14A 0.9600 .
C14 H14B 0.9600 .
C14 H14C 0.9600 .
C15 H15A 0.9600 .
C15 H15B 0.9600 .
C15 H15C 0.9600 .
C16 N3 1.464(3) .
C16 H16A 0.9600 .
C16 H16B 0.9600 .
C16 H16C 0.9600 .
C17 C18 1.383(3) .
C17 C22 1.396(3) .
C17 N5 1.448(3) .
C18 C19 1.397(3) .
C18 C24 1.507(3) .
C19 C20 1.392(4) .
C19 H19 0.9300 .
C20 C21 1.398(4) .
C20 C25 1.517(3) .
C21 C22 1.385(3) .
C21 H21 0.9300 .
C22 C23 1.493(4) .
C23 H23A 0.9600 .
C23 H23B 0.9600 .
C23 H23C 0.9600 .
C24 H24A 0.9600 .
C24 H24B 0.9600 .
C24 H24C 0.9600 .
C25 H25A 0.9600 .
C25 H25B 0.9600 .
C25 H25C 0.9600 .
C26 N6 1.454(3) .
C26 H26A 0.9600 .
C26 H26B 0.9600 .
C26 H26C 0.9600 .
C27 C28 1.410(8) .
C27 C29 1.511(8) .
C27 H27A 0.9700 .
C27 H27B 0.9700 .
C28 C28 1.321(10) 2_655
C28 H28A 0.9700 .
C28 H28B 0.9700 .
C29 C29 1.415(13) 2_655
C29 H29A 0.9700 .
C29 H29B 0.9700 .

loop_
_geom_torsion_atom_site_label_1
_geom_torsion_atom_site_label_2
_geom_torsion_atom_site_label_3
_geom_torsion_atom_site_label_4
_geom_torsion
_geom_torsion_site_symmetry_4
N2 Fe1 N1 O1 -13.2(17) .
C2 Fe1 N1 O1 114.5(17) .
C1 Fe1 N1 O1 -143.1(17) .
N1 Fe1 N2 O2 -1.6(11) .
C2 Fe1 N2 O2 -127.4(11) .
C1 Fe1 N2 O2 128.5(11) .
N2 Fe1 C1 N3 -134.23(19) .
N1 Fe1 C1 N3 -0.4(2) .
C2 Fe1 C1 N3 110.6(2) .
N2 Fe1 C1 N4 43.8(2) .
N1 Fe1 C1 N4 177.63(18) .
C2 Fe1 C1 N4 -71.4(2) .
N2 Fe1 C2 N6 -8.6(2) .
N1 Fe1 C2 N6 -140.16(19) .
C1 Fe1 C2 N6 105.9(2) .
N2 Fe1 C2 N5 169.12(18) .
N1 Fe1 C2 N5 37.5(2) .
C1 Fe1 C2 N5 -76.4(2) .
N4 C3 C4 N3 0.4(3) .
N5 C5 C6 N6 0.3(3) .
C12 C7 C8 C9 -3.0(3) .
N4 C7 C8 C9 179.43(19) .
C12 C7 C8 C14 175.9(2) .
N4 C7 C8 C14 -1.6(3) .
C7 C8 C9 C10 1.0(3) .
C14 C8 C9 C10 -178.0(2) .
C8 C9 C10 C11 1.6(4) .
C8 C9 C10 C15 -177.7(2) .
C9 C10 C11 C12 -2.3(4) .
C15 C10 C11 C12 177.0(2) .
C8 C7 C12 C11 2.4(3) .
N4 C7 C12 C11 180.0(2) .
C8 C7 C12 C13 -177.6(2) .
N4 C7 C12 C13 0.0(3) .
C10 C11 C12 C7 0.3(4) .
C10 C11 C12 C13 -179.7(2) .
C22 C17 C18 C19 2.1(3) .
N5 C17 C18 C19 179.04(19) .
C22 C17 C18 C24 -176.9(2) .
N5 C17 C18 C24 0.0(3) .
C17 C18 C19 C20 -0.2(3) .
C24 C18 C19 C20 178.8(2) .
C18 C19 C20 C21 -1.5(3) .
C18 C19 C20 C25 179.6(2) .
C19 C20 C21 C22 1.4(3) .
C25 C20 C21 C22 -179.7(2) .
C20 C21 C22 C17 0.4(3) .
C20 C21 C22 C23 -179.1(2) .
C18 C17 C22 C21 -2.2(3) .
N5 C17 C22 C21 -179.20(19) .
C18 C17 C22 C23 177.2(2) .
N5 C17 C22 C23 0.3(3) .
C29 C27 C28 C28 53.0(8) 2_655
C28 C27 C29 C29 -23.9(11) 2_655
N4 C1 N3 C4 0.2(2) .
Fe1 C1 N3 C4 178.58(18) .
N4 C1 N3 C16 -179.6(2) .
Fe1 C1 N3 C16 -1.2(3) .
C3 C4 N3 C1 -0.4(3) .
C3 C4 N3 C16 179.4(2) .
N3 C1 N4 C3 0.1(2) .
Fe1 C1 N4 C3 -178.32(17) .
N3 C1 N4 C7 179.9(2) .
Fe1 C1 N4 C7 1.5(3) .
C4 C3 N4 C1 -0.3(3) .
C4 C3 N4 C7 179.8(2) .
C12 C7 N4 C1 99.6(3) .
C8 C7 N4 C1 -82.8(3) .
C12 C7 N4 C3 -80.6(3) .
C8 C7 N4 C3 97.0(3) .
N6 C2 N5 C5 0.5(2) .
Fe1 C2 N5 C5 -177.70(16) .
N6 C2 N5 C17 171.5(2) .
Fe1 C2 N5 C17 -6.7(3) .
C6 C5 N5 C2 -0.5(3) .
C6 C5 N5 C17 -171.9(2) .
C18 C17 N5 C2 102.1(3) .
C22 C17 N5 C2 -80.9(3) .
C18 C17 N5 C5 -87.8(3) .
C22 C17 N5 C5 89.3(3) .
N5 C2 N6 C6 -0.3(2) .
Fe1 C2 N6 C6 177.86(16) .
N5 C2 N6 C26 -174.7(2) .
Fe1 C2 N6 C26 3.4(3) .
C5 C6 N6 C2 0.0(3) .
C5 C6 N6 C26 174.6(2) .
